data_1545621
loop_
_publ_author_name
'Rayni, Ibtissam'
'El Bakri, Youness'
'Sebhaoui, Jihad'
'El Bourakadi, Khadija'
'Essassi, El Mokhtar'
'Mague, Joel T.'

_publ_section_title
;
 1-{[3-(Thiophen-2-yl)-4,5-dihydro-1,2-oxazol-5-yl]methyl}-2,3-dihydro-1<i>H</i>-indole-2,3-dione
;
_journal_coeditor_code SU4133
_journal_issue 3
_journal_name_full IUCrData
_journal_page_first x170315
_journal_paper_doi 10.1107/S2414314617003157
_journal_volume 2
_journal_year 2017
_chemical_formula_iupac 'C16 H12 N2 O3 S'
_chemical_formula_moiety 'C16 H12 N2 O3 S'
_chemical_formula_sum 'C16 H12 N2 O3 S'
_chemical_formula_weight 312.34
_chemical_name_systematic
1-{[3-(Thiophen-2-yl)-4,5-dihydro-1,2-oxazol-5-yl]methyl}-2,3-dihydro-1<i>H</i>-indole-2,3-dione
_space_group_crystal_system monoclinic
_space_group_IT_number 14
_space_group_name_Hall '-P 2yn'
_space_group_name_H-M_alt 'P 1 21/n 1'
_symmetry_space_group_name_Hall '-P 2yn'
_symmetry_space_group_name_H-M 'P 1 21/n 1'
_atom_sites_solution_hydrogens mixed
_atom_sites_solution_primary direct
_atom_sites_solution_secondary difmap
_audit_creation_method SHELXL-2014/7
_cell_angle_alpha 90
_cell_angle_beta 101.7310(10)
_cell_angle_gamma 90
_cell_formula_units_Z 4
_cell_length_a 7.3834(2)
_cell_length_b 11.7331(3)
_cell_length_c 16.9144(4)
_cell_measurement_reflns_used 8282
_cell_measurement_temperature 298(2)
_cell_measurement_theta_max 74.2622
_cell_measurement_theta_min 3.7673
_cell_volume 1434.69(6)
_computing_cell_refinement
;
<i>SAINT</i> (Bruker, 2016)
;
_computing_data_collection
;
<i>APEX3</i> (Bruker, 2016)
;
_computing_data_reduction
;
<i>SAINT</i> (Bruker, 2016)
;
_computing_molecular_graphics
;
<i>DIAMOND</i> (Brandenburg & Putz, 2012)
;
_computing_publication_material
;
<i>SHELXTL</i> (Sheldrick, 2008)
;
_computing_structure_refinement
;
<i>SHELXL2014</i> (Sheldrick, 2015<i>b</i>)
;
_computing_structure_solution
;
<i>SHELXT</i> (Sheldrick, 2015<i>a</i>)
;
_diffrn_ambient_temperature 298(2)
_diffrn_detector_area_resol_mean 10.4167
_diffrn_measured_fraction_theta_full 0.994
_diffrn_measured_fraction_theta_max 0.985
_diffrn_measurement_device_type 'Bruker D8 VENTURE PHOTON 100 CMOS'
_diffrn_measurement_method '\w scans'
_diffrn_radiation_monochromator mirror
_diffrn_radiation_type CuK\a
_diffrn_radiation_wavelength 1.54178
_diffrn_reflns_av_R_equivalents 0.0312
_diffrn_reflns_limit_h_max 9
_diffrn_reflns_limit_h_min -9
_diffrn_reflns_limit_k_max 14
_diffrn_reflns_limit_k_min -14
_diffrn_reflns_limit_l_max 20
_diffrn_reflns_limit_l_min -18
_diffrn_reflns_number 10930
_diffrn_reflns_theta_full 70.000
_diffrn_reflns_theta_max 74.658
_diffrn_reflns_theta_min 4.618
_exptl_absorpt_coefficient_mu 2.140
_exptl_absorpt_correction_T_max 0.76
_exptl_absorpt_correction_T_min 0.64
_exptl_absorpt_correction_type multi-scan
_exptl_absorpt_process_details
;
(<i>SADABS</i>; Bruker, 2016)
;
_exptl_crystal_colour colourless
_exptl_crystal_density_diffrn 1.446
_exptl_crystal_density_method 'not measured'
_exptl_crystal_description rod
_exptl_crystal_F_000 648
_exptl_crystal_size_max 0.242
_exptl_crystal_size_mid 0.188
_exptl_crystal_size_min 0.139
_refine_diff_density_max 0.800
_refine_diff_density_min -0.383
_refine_ls_extinction_method none
_refine_ls_goodness_of_fit_ref 1.055
_refine_ls_hydrogen_treatment mixed
_refine_ls_matrix_type full
_refine_ls_number_parameters 235
_refine_ls_number_reflns 2899
_refine_ls_number_restraints 0
_refine_ls_restrained_S_all 1.055
_refine_ls_R_factor_all 0.0634
_refine_ls_R_factor_gt 0.0567
_refine_ls_shift/su_max 0.000
_refine_ls_shift/su_mean 0.000
_refine_ls_structure_factor_coef Fsqd
_refine_ls_weighting_details 'w=1/[\s^2^(Fo^2^)+(0.0890P)^2^+0.7078P] where P=(Fo^2^+2Fc^2^)/3'
_refine_ls_weighting_scheme calc
_refine_ls_wR_factor_gt 0.1596
_refine_ls_wR_factor_ref 0.1662
_reflns_number_gt 2500
_reflns_number_total 2899
_reflns_threshold_expression 'I > 2\s(I)'
_cod_data_source_file su4133sup1.cif
_cod_data_source_block I
_cod_database_code 1545621
_shelx_space_group_comment
;
The symmetry employed for this shelxl refinement is uniquely defined
by the following loop, which should always be used as a source of
symmetry information in preference to the above space-group names.
They are only intended as comments.
;
_shelx_estimated_absorpt_t_min 0.626
_shelx_estimated_absorpt_t_max 0.755

loop_
_space_group_symop_operation_xyz
'x, y, z'
'-x+1/2, y+1/2, -z+1/2'
'-x, -y, -z'
'x-1/2, -y-1/2, z-1/2'

loop_
_atom_site_type_symbol
_atom_site_label
_atom_site_fract_x
_atom_site_fract_y
_atom_site_fract_z
_atom_site_U_iso_or_equiv
_atom_site_adp_type
_atom_site_calc_flag
_atom_site_occupancy
S S1 -0.04891(11) 0.36107(6) 0.11798(5) 0.0697(3) Uani d 1
O O1 1.1460(3) 0.26341(19) 0.43119(14) 0.0835(7) Uani d 1
O O2 0.8130(3) 0.26371(15) 0.30166(14) 0.0718(5) Uani d 1
O O3 0.4468(2) 0.41608(18) 0.32154(12) 0.0679(6) Uani d 1
N N1 0.8448(2) 0.45816(15) 0.31846(11) 0.0434(4) Uani d 1
N N2 0.2829(3) 0.39068(19) 0.26398(14) 0.0600(6) Uani d 1
C C1 0.9740(3) 0.53126(18) 0.36675(12) 0.0410(5) Uani d 1
C C2 0.9783(3) 0.6487(2) 0.36514(16) 0.0526(6) Uani d 1
H H2 0.900(4) 0.691(2) 0.3307(18) 0.063(8) Uiso d 1
C C3 1.1224(4) 0.7019(3) 0.41754(19) 0.0687(8) Uani d 1
H H3 1.130(5) 0.778(3) 0.415(2) 0.081(10) Uiso d 1
C C4 1.2542(4) 0.6412(3) 0.47017(19) 0.0729(8) Uani d 1
H H4 1.347(5) 0.685(3) 0.508(2) 0.082(10) Uiso d 1
C C5 1.2494(3) 0.5240(3) 0.47092(16) 0.0640(7) Uani d 1
H H5 1.332(5) 0.486(3) 0.506(2) 0.083(10) Uiso d 1
C C6 1.1086(3) 0.4687(2) 0.41850(13) 0.0486(5) Uani d 1
C C7 1.0666(4) 0.3480(2) 0.40177(16) 0.0560(6) Uani d 1
C C8 0.8915(3) 0.34648(19) 0.33422(15) 0.0509(5) Uani d 1
C C9 0.6847(3) 0.4973(2) 0.26000(13) 0.0445(5) Uani d 1
H H9A 0.715(3) 0.566(2) 0.2327(15) 0.048(6) Uiso d 1
H H9B 0.656(4) 0.439(2) 0.2200(16) 0.053(7) Uiso d 1
C C10 0.5214(3) 0.5228(2) 0.29834(16) 0.0525(6) Uani d 1
H H10 0.550(4) 0.557(3) 0.3435(18) 0.062(8) Uiso d 1
C C11 0.3615(3) 0.5784(2) 0.24054(18) 0.0553(6) Uani d 1
H H11A 0.299(5) 0.641(3) 0.267(2) 0.102(12) Uiso d 1
H H11B 0.403(4) 0.607(3) 0.1921(19) 0.071(8) Uiso d 1
C C12 0.2347(3) 0.47894(19) 0.22011(14) 0.0464(5) Uani d 1
C C13 0.0679(3) 0.4814(2) 0.15739(14) 0.0492(5) Uani d 1
C C14 -0.0204(3) 0.5768(2) 0.12228(15) 0.0567(6) Uani d 1
H H14 0.0221 0.6506 0.1345 0.068 Uiso calc 1
C C15 -0.1833(5) 0.5507(3) 0.06558(19) 0.0782(9) Uani d 1
H H15 -0.2618 0.6058 0.0376 0.094 Uiso calc 1
C C16 -0.2132(5) 0.4392(3) 0.05624(18) 0.0768(8) Uani d 1
H H16 -0.3124 0.4078 0.0201 0.092 Uiso calc 1

loop_
_atom_site_aniso_label
_atom_site_aniso_U_11
_atom_site_aniso_U_22
_atom_site_aniso_U_33
_atom_site_aniso_U_12
_atom_site_aniso_U_13
_atom_site_aniso_U_23
S1 0.0667(5) 0.0567(4) 0.0878(5) -0.0080(3) 0.0209(4) -0.0166(3)
O1 0.0917(15) 0.0672(12) 0.0930(15) 0.0322(11) 0.0222(12) 0.0312(11)
O2 0.0805(13) 0.0373(9) 0.0984(14) -0.0077(9) 0.0201(11) -0.0075(9)
O3 0.0485(9) 0.0835(13) 0.0735(12) 0.0074(9) 0.0166(8) 0.0340(10)
N1 0.0412(9) 0.0336(9) 0.0540(10) -0.0005(7) 0.0063(8) -0.0014(7)
N2 0.0500(11) 0.0611(12) 0.0718(13) -0.0004(9) 0.0190(10) 0.0190(10)
C1 0.0357(9) 0.0419(11) 0.0455(11) -0.0003(8) 0.0087(8) -0.0038(8)
C2 0.0526(13) 0.0418(12) 0.0615(14) -0.0012(10) 0.0069(11) -0.0051(10)
C3 0.0675(17) 0.0587(17) 0.0792(18) -0.0155(13) 0.0131(14) -0.0221(14)
C4 0.0537(15) 0.095(2) 0.0673(17) -0.0160(15) 0.0061(13) -0.0243(16)
C5 0.0410(12) 0.096(2) 0.0536(14) 0.0060(13) 0.0068(10) 0.0028(13)
C6 0.0397(10) 0.0608(14) 0.0466(11) 0.0073(9) 0.0119(9) 0.0049(10)
C7 0.0562(13) 0.0540(13) 0.0617(14) 0.0152(11) 0.0213(11) 0.0148(11)
C8 0.0543(13) 0.0379(11) 0.0640(14) 0.0028(9) 0.0204(11) 0.0035(10)
C9 0.0407(10) 0.0453(11) 0.0463(11) -0.0025(9) 0.0060(9) -0.0013(9)
C10 0.0458(12) 0.0581(14) 0.0528(13) 0.0034(10) 0.0078(10) -0.0025(11)
C11 0.0437(11) 0.0466(13) 0.0729(16) 0.0028(10) 0.0053(11) 0.0018(11)
C12 0.0435(11) 0.0455(11) 0.0539(12) 0.0016(9) 0.0186(9) 0.0027(9)
C13 0.0490(12) 0.0504(12) 0.0506(12) -0.0040(10) 0.0159(10) -0.0014(9)
C14 0.0562(13) 0.0495(13) 0.0605(14) -0.0050(10) 0.0025(11) 0.0108(10)
C15 0.0731(18) 0.089(2) 0.0645(17) -0.0021(16) -0.0043(14) 0.0148(15)
C16 0.0726(18) 0.094(2) 0.0610(16) -0.0175(17) 0.0073(13) -0.0166(15)

loop_
_atom_type_symbol
_atom_type_description
_atom_type_scat_dispersion_real
_atom_type_scat_dispersion_imag
_atom_type_scat_source
C C 0.0181 0.0091 'International Tables Vol C Tables 4.2.6.8 and 6.1.1.4'
H H 0.0000 0.0000 'International Tables Vol C Tables 4.2.6.8 and 6.1.1.4'
N N 0.0311 0.0180 'International Tables Vol C Tables 4.2.6.8 and 6.1.1.4'
O O 0.0492 0.0322 'International Tables Vol C Tables 4.2.6.8 and 6.1.1.4'
S S 0.3331 0.5567 'International Tables Vol C Tables 4.2.6.8 and 6.1.1.4'

loop_
_geom_angle_atom_site_label_1
_geom_angle_atom_site_label_2
_geom_angle_atom_site_label_3
_geom_angle
C16 S1 C13 91.96(14)
N2 O3 C10 108.19(17)
C8 N1 C1 110.79(18)
C8 N1 C9 125.00(19)
C1 N1 C9 124.21(18)
C12 N2 O3 109.0(2)
C2 C1 C6 121.5(2)
C2 C1 N1 127.7(2)
C6 C1 N1 110.8(2)
C1 C2 C3 117.0(3)
C1 C2 H2 123.7(19)
C3 C2 H2 119.1(19)
C4 C3 C2 122.1(3)
C4 C3 H3 121(2)
C2 C3 H3 117(2)
C5 C4 C3 120.4(3)
C5 C4 H4 122.0(19)
C3 C4 H4 117.5(19)
C4 C5 C6 118.7(3)
C4 C5 H5 120(2)
C6 C5 H5 121(2)
C5 C6 C1 120.2(2)
C5 C6 C7 132.8(2)
C1 C6 C7 107.0(2)
O1 C7 C6 130.5(3)
O1 C7 C8 124.1(3)
C6 C7 C8 105.47(18)
O2 C8 N1 127.2(2)
O2 C8 C7 126.9(2)
N1 C8 C7 105.9(2)
N1 C9 C10 112.35(19)
N1 C9 H9A 110.3(14)
C10 C9 H9A 108.8(14)
N1 C9 H9B 106.8(16)
C10 C9 H9B 111.4(15)
H9A C9 H9B 107(2)
O3 C10 C9 108.9(2)
O3 C10 C11 104.84(19)
C9 C10 C11 113.1(2)
O3 C10 H10 102(2)
C9 C10 H10 114(2)
C11 C10 H10 113(2)
C12 C11 C10 100.50(19)
C12 C11 H11A 110(2)
C10 C11 H11A 113(2)
C12 C11 H11B 111.0(18)
C10 C11 H11B 110.4(18)
H11A C11 H11B 112(3)
N2 C12 C13 122.2(2)
N2 C12 C11 114.2(2)
C13 C12 C11 123.5(2)
C14 C13 C12 126.3(2)
C14 C13 S1 110.26(19)
C12 C13 S1 123.45(18)
C13 C14 C15 112.5(3)
C13 C14 H14 123.7
C15 C14 H14 123.7
C16 C15 C14 113.0(3)
C16 C15 H15 123.5
C14 C15 H15 123.5
C15 C16 S1 112.2(2)
C15 C16 H16 123.9
S1 C16 H16 123.9

loop_
_geom_bond_atom_site_label_1
_geom_bond_atom_site_label_2
_geom_bond_distance
S1 C16 1.699(4)
S1 C13 1.717(2)
O1 C7 1.207(3)
O2 C8 1.205(3)
O3 N2 1.422(3)
O3 C10 1.454(3)
N1 C8 1.367(3)
N1 C1 1.413(3)
N1 C9 1.453(3)
N2 C12 1.282(3)
C1 C2 1.379(3)
C1 C6 1.393(3)
C2 C3 1.387(4)
C2 H2 0.88(3)
C3 C4 1.376(5)
C3 H3 0.89(4)
C4 C5 1.376(5)
C4 H4 0.98(3)
C5 C6 1.384(4)
C5 H5 0.88(4)
C6 C7 1.465(4)
C7 C8 1.542(4)
C9 C10 1.510(3)
C9 H9A 0.98(3)
C9 H9B 0.96(3)
C10 C11 1.519(3)
C10 H10 0.85(3)
C11 C12 1.493(3)
C11 H11A 1.02(4)
C11 H11B 0.99(3)
C12 C13 1.453(3)
C13 C14 1.369(3)
C14 C15 1.411(4)
C14 H14 0.9300
C15 C16 1.331(5)
C15 H15 0.9300
C16 H16 0.9300

loop_
_geom_hbond_atom_site_label_D
_geom_hbond_atom_site_label_H
_geom_hbond_atom_site_label_A
_geom_hbond_site_symmetry_A
_geom_hbond_distance_DH
_geom_hbond_distance_HA
_geom_hbond_distance_DA
_geom_hbond_angle_DHA
C2 H2 O2 2_655 0.88(3) 2.60(3) 3.455(3) 162(2)
C9 H9A O2 2_655 0.98(3) 2.39(3) 3.297(3) 153.7(19)
C16 H16 O1 4_465 0.93 2.49 3.212(4) 134

loop_
_geom_torsion_atom_site_label_1
_geom_torsion_atom_site_label_2
_geom_torsion_atom_site_label_3
_geom_torsion_atom_site_label_4
_geom_torsion
C10 O3 N2 C12 -12.4(3)
C8 N1 C1 C2 176.5(2)
C9 N1 C1 C2 -3.3(3)
C8 N1 C1 C6 -2.0(2)
C9 N1 C1 C6 178.19(19)
C6 C1 C2 C3 -0.2(4)
N1 C1 C2 C3 -178.6(2)
C1 C2 C3 C4 -1.2(4)
C2 C3 C4 C5 1.7(5)
C3 C4 C5 C6 -0.7(4)
C4 C5 C6 C1 -0.6(4)
C4 C5 C6 C7 177.5(3)
C2 C1 C6 C5 1.1(3)
N1 C1 C6 C5 179.7(2)
C2 C1 C6 C7 -177.5(2)
N1 C1 C6 C7 1.2(2)
C5 C6 C7 O1 1.0(5)
C1 C6 C7 O1 179.2(3)
C5 C6 C7 C8 -178.3(2)
C1 C6 C7 C8 -0.1(2)
C1 N1 C8 O2 -177.7(2)
C9 N1 C8 O2 2.1(4)
C1 N1 C8 C7 1.8(2)
C9 N1 C8 C7 -178.35(18)
O1 C7 C8 O2 -0.9(4)
C6 C7 C8 O2 178.4(2)
O1 C7 C8 N1 179.6(2)
C6 C7 C8 N1 -1.1(2)
C8 N1 C9 C10 96.1(3)
C1 N1 C9 C10 -84.1(3)
N2 O3 C10 C9 -103.2(2)
N2 O3 C10 C11 18.1(3)
N1 C9 C10 O3 -71.4(2)
N1 C9 C10 C11 172.41(19)
O3 C10 C11 C12 -16.3(2)
C9 C10 C11 C12 102.3(2)
O3 N2 C12 C13 -177.69(19)
O3 N2 C12 C11 0.9(3)
C10 C11 C12 N2 10.0(3)
C10 C11 C12 C13 -171.4(2)
N2 C12 C13 C14 161.9(2)
C11 C12 C13 C14 -16.6(4)
N2 C12 C13 S1 -16.9(3)
C11 C12 C13 S1 164.62(19)
C16 S1 C13 C14 -0.3(2)
C16 S1 C13 C12 178.6(2)
C12 C13 C14 C15 -177.5(2)
S1 C13 C14 C15 1.4(3)
C13 C14 C15 C16 -2.1(4)
C14 C15 C16 S1 1.9(4)
C13 S1 C16 C15 -0.9(3)

_cod_database_fobs_code 1545621
